data_7225619
loop_
_publ_author_name
'Losev, E. A.'
'Zakharov, B. A.'
'Boldyreva, E. V.'

_publ_section_title
;
 Polymorphic transformations in glycine co-crystals at low temperature and
 high pressure: two new examples as a follow-up to a glycine--glutaric
 acid study
;
_journal_issue 31
_journal_name_full CrystEngComm
_journal_page_first 5869
_journal_paper_doi 10.1039/C6CE00561F
_journal_volume 18
_journal_year 2016
_chemical_formula_moiety 'C8 H6 O4, C2 H5 N O2'
_chemical_formula_sum 'C10 H11 N O6'
_chemical_formula_weight 241.20
_chemical_name_common 'glycine-phthalic acid (1:1)'
_chemical_name_systematic 'glycine-phthalic acid (1:1)'
_space_group_crystal_system orthorhombic
_space_group_IT_number 61
_space_group_name_Hall '-P 2ac 2ab'
_space_group_name_H-M_alt 'P b c a'
_symmetry_space_group_name_Hall '-P 2ac 2ab'
_symmetry_space_group_name_H-M 'P b c a'
_atom_sites_solution_hydrogens geom
_atom_sites_solution_primary direct
_atom_sites_solution_secondary difmap
_audit_creation_method SHELXL-2014/7
_audit_update_record
;
2016-06-01 deposited with the CCDC.
2016-06-20 downloaded from the CCDC.
;
_cell_angle_alpha 90
_cell_angle_beta 90
_cell_angle_gamma 90
_cell_formula_units_Z 8
_cell_length_a 8.1071(11)
_cell_length_b 11.3252(12)
_cell_length_c 23.827(4)
_cell_measurement_reflns_used 3255
_cell_measurement_temperature 275(2)
_cell_measurement_theta_max 28.72
_cell_measurement_theta_min 1.74
_cell_volume 2187.7(5)
_computing_cell_refinement 'STOE X-AREA (Stoe & Cie, 2006)'
_computing_data_collection 'STOE X-AREA (Stoe & Cie, 2006)'
_computing_data_reduction 'STOE X-RED (Stoe & Cie, 2006)'
_computing_molecular_graphics 'Mercury (Macrae <i>et al.</i>, 2006)'
_computing_publication_material
;
Mercury (Macrae et al., 2006), 
PLATON (Spek, 2009),
;
_computing_structure_refinement 'SHELXL-2014/7 (Sheldrick, 2014)'
_computing_structure_solution 'SHELXS-97 (Sheldrick, 2008)'
_diffrn_ambient_temperature 275(2)
_diffrn_detector 'image plate (34 cm diameter)'
_diffrn_detector_area_resol_mean 6.67
_diffrn_detector_type STOE
_diffrn_measured_fraction_theta_full 1.000
_diffrn_measured_fraction_theta_max 1.000
_diffrn_measurement_device '2-circle goniometer'
_diffrn_measurement_device_type 'STOE IPDS 2'
_diffrn_measurement_method 'rotation method'
_diffrn_radiation_collimation '0.5 mm diameter, monocapillary'
_diffrn_radiation_monochromator 'plane graphite'
_diffrn_radiation_polarisn_norm 0
_diffrn_radiation_type 'Mo K\a'
_diffrn_radiation_wavelength 0.71073
_diffrn_reflns_av_R_equivalents 0.0475
_diffrn_reflns_av_unetI/netI 0.0459
_diffrn_reflns_Laue_measured_fraction_full 1.000
_diffrn_reflns_Laue_measured_fraction_max 1.000
_diffrn_reflns_limit_h_max 9
_diffrn_reflns_limit_h_min -9
_diffrn_reflns_limit_k_max 12
_diffrn_reflns_limit_k_min -13
_diffrn_reflns_limit_l_max 28
_diffrn_reflns_limit_l_min -25
_diffrn_reflns_number 7330
_diffrn_reflns_point_group_measured_fraction_full 1.000
_diffrn_reflns_point_group_measured_fraction_max 1.000
_diffrn_reflns_theta_full 25.019
_diffrn_reflns_theta_max 25.019
_diffrn_reflns_theta_min 1.709
_diffrn_source 'sealed X-ray tube, 12 x 0.4 mm long-fine focus'
_diffrn_source_current 30
_diffrn_source_power 1.500
_diffrn_source_voltage 50
_exptl_absorpt_coefficient_mu 0.123
_exptl_absorpt_correction_type none
_exptl_crystal_colour colourless
_exptl_crystal_density_diffrn 1.465
_exptl_crystal_description plate
_exptl_crystal_F_000 1008
_exptl_crystal_size_max 0.340
_exptl_crystal_size_mid 0.180
_exptl_crystal_size_min 0.040
_refine_diff_density_max 0.216
_refine_diff_density_min -0.185
_refine_diff_density_rms 0.046
_refine_ls_extinction_coef 0.0101(13)
_refine_ls_extinction_expression Fc^*^=kFc[1+0.001xFc^2^\l^3^/sin(2\q)]^-1/4^
_refine_ls_extinction_method 'SHELXL-2014/7 (Sheldrick 2014'
_refine_ls_goodness_of_fit_ref 0.923
_refine_ls_hydrogen_treatment refU
_refine_ls_matrix_type full
_refine_ls_number_parameters 169
_refine_ls_number_reflns 1936
_refine_ls_number_restraints 0
_refine_ls_restrained_S_all 0.923
_refine_ls_R_factor_all 0.0807
_refine_ls_R_factor_gt 0.0399
_refine_ls_shift/su_max 0.000
_refine_ls_shift/su_mean 0.000
_refine_ls_structure_factor_coef Fsqd
_refine_ls_weighting_details 'w=1/[\s^2^(Fo^2^)+(0.0565P)^2^] where P=(Fo^2^+2Fc^2^)/3'
_refine_ls_weighting_scheme calc
_refine_ls_wR_factor_gt 0.0884
_refine_ls_wR_factor_ref 0.1078
_reflns_Friedel_coverage 0.000
_reflns_number_gt 1098
_reflns_number_total 1936
_reflns_threshold_expression 'I > 2\s(I)'
_cod_data_source_file c6ce00561f17.cif
_cod_data_source_block gph275K
_cod_depositor_comments 'Adding full bibliography for 7225609--7225638.cif.'
_cod_database_code 7225619
_shelx_shelxl_version_number 2014/7
_shelx_space_group_comment
;
The symmetry employed for this shelxl refinement is uniquely defined
by the following loop, which should always be used as a source of
symmetry information in preference to the above space-group names.
They are only intended as comments.
;
_shelx_estimated_absorpt_t_min 0.959
_shelx_estimated_absorpt_t_max 0.995

loop_
_space_group_symop_operation_xyz
'x, y, z'
'-x+1/2, -y, z+1/2'
'x+1/2, -y+1/2, -z'
'-x, y+1/2, -z+1/2'
'-x, -y, -z'
'x-1/2, y, -z-1/2'
'-x-1/2, y-1/2, z'
'x, -y-1/2, z-1/2'

loop_
_atom_site_label
_atom_site_type_symbol
_atom_site_fract_x
_atom_site_fract_y
_atom_site_fract_z
_atom_site_U_iso_or_equiv
_atom_site_adp_type
_atom_site_occupancy
_atom_site_site_symmetry_order
_atom_site_calc_flag
_atom_site_refinement_flags_posn
O1 O 0.2513(2) 0.11588(15) 0.48182(7) 0.0487(5) Uani 1 1 d .
O6 O 0.7015(2) 0.05864(16) 0.58480(9) 0.0580(5) Uani 1 1 d .
H6A H 0.7093 0.0043 0.5622 0.096(13) Uiso 1 1 calc R
O3 O 0.4377(2) 0.23070(15) 0.58542(8) 0.0551(5) Uani 1 1 d .
O2 O 0.1577(2) -0.01965(15) 0.54150(8) 0.0572(5) Uani 1 1 d .
O4 O 0.4876(3) 0.40112(16) 0.62913(9) 0.0677(6) Uani 1 1 d .
H4 H 0.4440 0.4283 0.6009 0.113(16) Uiso 1 1 calc R
O5 O 0.5068(3) -0.05714(16) 0.62194(9) 0.0658(6) Uani 1 1 d .
C4 C 0.5608(3) 0.2269(2) 0.67626(10) 0.0417(6) Uani 1 1 d .
C9 C 0.6028(3) 0.1064(2) 0.67543(10) 0.0428(6) Uani 1 1 d .
C1 C 0.1686(3) 0.0846(2) 0.52385(11) 0.0422(6) Uani 1 1 d .
C3 C 0.4906(3) 0.2850(2) 0.62580(12) 0.0451(6) Uani 1 1 d .
C8 C 0.6563(3) 0.0530(2) 0.72474(12) 0.0536(7) Uani 1 1 d .
H8 H 0.6845 -0.0267 0.7244 0.069(9) Uiso 1 1 calc R
N1 N 0.0941(3) 0.29630(17) 0.52951(10) 0.0492(6) Uani 1 1 d .
H1A H 0.0637 0.2937 0.4936 0.074(10) Uiso 1 1 calc R
H1B H 0.1995 0.3177 0.5318 0.081(11) Uiso 1 1 calc R
H1C H 0.0319 0.3486 0.5477 0.091(12) Uiso 1 1 calc R
C2 C 0.0726(3) 0.1787(2) 0.55503(11) 0.0452(6) Uani 1 1 d .
H2A H -0.0435 0.1582 0.5549 0.062(8) Uiso 1 1 calc R
H2B H 0.1094 0.1812 0.5938 0.067(9) Uiso 1 1 calc R
C5 C 0.5730(3) 0.2885(2) 0.72630(11) 0.0518(7) Uani 1 1 d .
H5 H 0.5453 0.3682 0.7271 0.075(9) Uiso 1 1 calc R
C10 C 0.5959(3) 0.0296(2) 0.62431(11) 0.0478(6) Uani 1 1 d .
C7 C 0.6682(4) 0.1163(3) 0.77428(13) 0.0614(8) Uani 1 1 d .
H7 H 0.7049 0.0795 0.8069 0.077(10) Uiso 1 1 calc R
C6 C 0.6254(4) 0.2343(3) 0.77508(12) 0.0601(8) Uani 1 1 d .
H6 H 0.6319 0.2771 0.8083 0.075(9) Uiso 1 1 calc R

loop_
_atom_site_aniso_label
_atom_site_aniso_U_11
_atom_site_aniso_U_22
_atom_site_aniso_U_33
_atom_site_aniso_U_23
_atom_site_aniso_U_13
_atom_site_aniso_U_12
O1 0.0561(10) 0.0443(10) 0.0458(10) -0.0074(8) 0.0132(8) -0.0011(8)
O6 0.0646(12) 0.0449(10) 0.0643(13) -0.0133(10) 0.0231(10) -0.0081(9)
O3 0.0672(11) 0.0470(10) 0.0511(11) -0.0073(9) -0.0111(9) -0.0034(9)
O2 0.0728(12) 0.0397(10) 0.0591(12) 0.0078(9) 0.0096(10) 0.0058(9)
O4 0.1072(17) 0.0400(11) 0.0558(13) -0.0028(10) -0.0168(12) 0.0016(10)
O5 0.0820(14) 0.0546(12) 0.0608(13) -0.0119(10) 0.0137(11) -0.0281(11)
C4 0.0421(12) 0.0397(13) 0.0432(14) -0.0030(12) 0.0007(10) -0.0036(10)
C9 0.0428(13) 0.0385(13) 0.0471(15) -0.0054(12) 0.0040(11) -0.0046(10)
C1 0.0427(12) 0.0414(14) 0.0425(14) -0.0041(12) -0.0018(11) 0.0002(11)
C3 0.0487(14) 0.0392(14) 0.0473(15) -0.0042(13) 0.0035(12) -0.0017(11)
C8 0.0547(16) 0.0492(16) 0.0570(17) 0.0050(15) 0.0002(13) 0.0005(12)
N1 0.0537(13) 0.0389(12) 0.0550(15) -0.0057(11) 0.0061(11) 0.0013(10)
C2 0.0460(14) 0.0435(14) 0.0462(15) -0.0036(12) 0.0063(11) -0.0008(11)
C5 0.0556(15) 0.0484(15) 0.0515(16) -0.0078(13) 0.0022(13) -0.0014(12)
C10 0.0504(14) 0.0403(14) 0.0526(16) -0.0019(13) 0.0070(13) -0.0006(12)
C7 0.0700(19) 0.0654(19) 0.0489(17) 0.0053(16) -0.0068(14) -0.0015(15)
C6 0.0725(19) 0.0617(18) 0.0462(17) -0.0097(16) -0.0023(14) -0.0066(15)

loop_
_atom_type_symbol
_atom_type_description
_atom_type_scat_dispersion_real
_atom_type_scat_dispersion_imag
_atom_type_scat_source
C C 0.0033 0.0016 'International Tables Vol C Tables 4.2.6.8 and 6.1.1.4'
H H 0.0000 0.0000 'International Tables Vol C Tables 4.2.6.8 and 6.1.1.4'
N N 0.0061 0.0033 'International Tables Vol C Tables 4.2.6.8 and 6.1.1.4'
O O 0.0106 0.0060 'International Tables Vol C Tables 4.2.6.8 and 6.1.1.4'

loop_
_geom_angle_atom_site_label_1
_geom_angle_atom_site_label_2
_geom_angle_atom_site_label_3
_geom_angle
C10 O6 H6A 109.5
C3 O4 H4 109.5
C5 C4 C9 118.9(2)
C5 C4 C3 120.1(2)
C9 C4 C3 120.8(2)
C8 C9 C4 119.1(2)
C8 C9 C10 116.5(2)
C4 C9 C10 124.4(2)
O1 C1 O2 124.7(2)
O1 C1 C2 117.8(2)
O2 C1 C2 117.5(2)
O3 C3 O4 123.0(3)
O3 C3 C4 123.4(2)
O4 C3 C4 113.6(2)
C7 C8 C9 121.1(3)
C7 C8 H8 119.5
C9 C8 H8 119.5
C2 N1 H1A 109.5
C2 N1 H1B 109.5
H1A N1 H1B 109.5
C2 N1 H1C 109.5
H1A N1 H1C 109.5
H1B N1 H1C 109.5
N1 C2 C1 111.9(2)
N1 C2 H2A 109.2
C1 C2 H2A 109.2
N1 C2 H2B 109.2
C1 C2 H2B 109.2
H2A C2 H2B 107.9
C6 C5 C4 121.5(3)
C6 C5 H5 119.3
C4 C5 H5 119.3
O5 C10 O6 123.6(2)
O5 C10 C9 121.8(2)
O6 C10 C9 114.4(2)
C6 C7 C8 119.7(3)
C6 C7 H7 120.1
C8 C7 H7 120.1
C7 C6 C5 119.7(3)
C7 C6 H6 120.1
C5 C6 H6 120.1

loop_
_geom_bond_atom_site_label_1
_geom_bond_atom_site_label_2
_geom_bond_distance
O1 C1 1.256(3)
O6 C10 1.314(3)
O6 H6A 0.8200
O3 C3 1.220(3)
O2 C1 1.256(3)
O4 C3 1.318(3)
O4 H4 0.8200
O5 C10 1.221(3)
C4 C5 1.385(4)
C4 C9 1.407(3)
C4 C3 1.484(4)
C9 C8 1.391(4)
C9 C10 1.498(4)
C1 C2 1.514(3)
C8 C7 1.385(4)
C8 H8 0.9300
N1 C2 1.475(3)
N1 H1A 0.8900
N1 H1B 0.8900
N1 H1C 0.8900
C2 H2A 0.9700
C2 H2B 0.9700
C5 C6 1.382(4)
C5 H5 0.9300
C7 C6 1.381(4)
C7 H7 0.9300
C6 H6 0.9300

loop_
_geom_hbond_atom_site_label_D
_geom_hbond_atom_site_label_H
_geom_hbond_atom_site_label_A
_geom_hbond_distance_DH
_geom_hbond_distance_HA
_geom_hbond_distance_DA
_geom_hbond_angle_DHA
_geom_hbond_site_symmetry_A
O4 H4 O2 0.82 1.74 2.560(3) 176.8 7_665
O6 H6A O1 0.82 1.75 2.564(2) 172.9 5_656
N1 H1A O3 0.89 2.16 3.033(3) 166.5 3_456
N1 H1B O3 0.89 2.52 3.176(3) 131.4 .
N1 H1B O2 0.89 2.19 2.911(3) 138.0 7_665
N1 H1C O5 0.89 2.09 2.876(3) 146.8 7_665

loop_
_geom_torsion_atom_site_label_1
_geom_torsion_atom_site_label_2
_geom_torsion_atom_site_label_3
_geom_torsion_atom_site_label_4
_geom_torsion
C5 C4 C9 C8 -0.4(3)
C3 C4 C9 C8 -175.1(2)
C5 C4 C9 C10 -179.8(2)
C3 C4 C9 C10 5.5(4)
C5 C4 C3 O3 -160.8(2)
C9 C4 C3 O3 13.9(4)
C5 C4 C3 O4 17.9(3)
C9 C4 C3 O4 -167.5(2)
C4 C9 C8 C7 0.1(4)
C10 C9 C8 C7 179.6(3)
O1 C1 C2 N1 -0.1(3)
O2 C1 C2 N1 -179.1(2)
C9 C4 C5 C6 0.0(4)
C3 C4 C5 C6 174.8(2)
C8 C9 C10 O5 61.5(4)
C4 C9 C10 O5 -119.0(3)
C8 C9 C10 O6 -113.6(3)
C4 C9 C10 O6 65.8(3)
C9 C8 C7 C6 0.5(4)
C8 C7 C6 C5 -0.8(4)
C4 C5 C6 C7 0.5(4)
